data_7004087
loop_
_publ_author_name
'Bates, Gareth W.'
'Gale, Philip A.'
'Light, Mark E.'
'Ogden, Mark I.'
'Warriner, Colin N.'

_publ_section_title
;
 Structural diversity in the first metal complexes of
 2,5-dicarboxamidopyrroles and 2,5-dicarbothioamidopyrroles
;
_journal_issue 31
_journal_name_full 'Dalton Transactions'
_journal_page_first 4106
_journal_page_last 4112
_journal_paper_doi 10.1039/b802506a
_journal_year 2008
_chemical_formula_sum 'C60 H44 Cl4 Co2 N6 S4'
_chemical_formula_weight 1236.91
_chemical_name_systematic
;
?
;
_space_group_IT_number 2
_symmetry_cell_setting triclinic
_symmetry_space_group_name_Hall '-P 1'
_symmetry_space_group_name_H-M 'P -1'
_atom_sites_solution_hydrogens geom
_atom_sites_solution_primary direct
_atom_sites_solution_secondary difmap
_audit_creation_method SHELXL-97
_cell_angle_alpha 70.153(6)
_cell_angle_beta 77.191(6)
_cell_angle_gamma 89.844(6)
_cell_formula_units_Z 2
_cell_length_a 10.9056(12)
_cell_length_b 15.0017(17)
_cell_length_c 20.544(2)
_cell_measurement_reflns_used 11088
_cell_measurement_temperature 120(2)
_cell_measurement_theta_max 26.02
_cell_measurement_theta_min 2.91
_cell_volume 3073.1(6)
_computing_cell_refinement 'DENZO (Otwinowski & Minor, 1997) & COLLECT (Hooft, R.W.W., 1998)'
_computing_data_collection 'COLLECT (Hooft, R.W.W., 1998)'
_computing_data_reduction 'DENZO (Otwinowski & Minor, 1997) & COLLECT (Hooft, R.W.W., 1998)'
_computing_molecular_graphics 'CAMERON (Watkin, et al., 1993)'
_computing_publication_material 'WINGX (Farrugia, 1998)'
_computing_structure_refinement 'SHELXL-97 (Sheldrick, 1997)'
_computing_structure_solution 'SHELXS-97 (Sheldrick, 1997)'
_diffrn_ambient_temperature 120(2)
_diffrn_detector_area_resol_mean 9.091
_diffrn_measured_fraction_theta_full 0.998
_diffrn_measured_fraction_theta_max 0.998
_diffrn_measurement_device_type 'Bruker-Nonius CCD camera on \k-goniostat'
_diffrn_measurement_method '\f & \w scans to fill the asymmetric unit'
_diffrn_radiation_monochromator '10cm confocal mirrors'
_diffrn_radiation_source 'Bruker Nonius FR591 Rotating Anode'
_diffrn_radiation_type MoK\a
_diffrn_radiation_wavelength 0.71073
_diffrn_reflns_av_R_equivalents 0.1411
_diffrn_reflns_av_sigmaI/netI 0.1148
_diffrn_reflns_limit_h_max 12
_diffrn_reflns_limit_h_min -12
_diffrn_reflns_limit_k_max 17
_diffrn_reflns_limit_k_min -17
_diffrn_reflns_limit_l_max 24
_diffrn_reflns_limit_l_min -24
_diffrn_reflns_number 48354
_diffrn_reflns_theta_full 25.03
_diffrn_reflns_theta_max 25.03
_diffrn_reflns_theta_min 2.95
_diffrn_standards_number 0
_exptl_absorpt_coefficient_mu 0.891
_exptl_absorpt_correction_T_max 0.9824
_exptl_absorpt_correction_T_min 0.9262
_exptl_absorpt_correction_type multi-scan
_exptl_absorpt_process_details
;
SADABS V2.10 (Sheldrick, G.M., 2003)
;
_exptl_crystal_colour 'Dark Red'
_exptl_crystal_density_diffrn 1.337
_exptl_crystal_density_method 'not measured'
_exptl_crystal_description Fragment
_exptl_crystal_F_000 1264
_exptl_crystal_size_max 0.1
_exptl_crystal_size_mid 0.1
_exptl_crystal_size_min 0.02
_refine_diff_density_max 3.109
_refine_diff_density_min -3.782
_refine_diff_density_rms 0.206
_refine_ls_extinction_method none
_refine_ls_goodness_of_fit_ref 1.680
_refine_ls_hydrogen_treatment constr
_refine_ls_matrix_type full
_refine_ls_number_parameters 571
_refine_ls_number_reflns 10811
_refine_ls_number_restraints 454
_refine_ls_restrained_S_all 1.674
_refine_ls_R_factor_all 0.2665
_refine_ls_R_factor_gt 0.1962
_refine_ls_shift/su_max 0.039
_refine_ls_shift/su_mean 0.003
_refine_ls_structure_factor_coef Fsqd
_refine_ls_weighting_details 'calc w=1/[\s^2^(Fo^2^)+(0.2000P)^2^+0.0000P] where P=(Fo^2^+2Fc^2^)/3'
_refine_ls_weighting_scheme calc
_refine_ls_wR_factor_gt 0.4795
_refine_ls_wR_factor_ref 0.5137
_reflns_number_gt 6150
_reflns_number_total 10811
_reflns_threshold_expression >2sigma(I)
_cod_data_source_file b802506a.txt
_cod_data_source_block 2006sot0393
_cod_depositor_comments
;
The following automatic conversions were performed:
'_symmetry_cell_setting' value 'Triclinic' changed to 'triclinic'
according to '/home/saulius/struct/CIF-dictionaries/cif_core.dic'
dictionary named 'cif_core.dic' version 2.4.1 from 2010-06-29.

Automatic conversion script
Id: cif_fix_enum 1527 2010-12-29 10:47:43Z saulius 
;
_cod_original_cell_volume 3073.0(6)
_cod_original_sg_symbol_H-M P-1
_cod_database_code 7004087

loop_
_symmetry_equiv_pos_as_xyz
'x, y, z'
'-x, -y, -z'

loop_
_atom_site_label
_atom_site_type_symbol
_atom_site_fract_x
_atom_site_fract_y
_atom_site_fract_z
_atom_site_U_iso_or_equiv
_atom_site_adp_type
_atom_site_occupancy
_atom_site_symmetry_multiplicity
_atom_site_calc_flag
_atom_site_refinement_flags
_atom_site_disorder_assembly
_atom_site_disorder_group
Co1 Co 0.75407(17) 0.04116(13) 0.21382(9) 0.0471(6) Uani 1 1 d . . .
S1 S 0.9567(3) 0.1041(3) 0.19134(18) 0.0551(10) Uani 1 1 d . . .
S2 S 0.5469(3) -0.0105(3) 0.25564(18) 0.0530(9) Uani 1 1 d . . .
S3 S 0.8060(3) -0.1016(3) 0.28081(18) 0.0524(9) Uani 1 1 d . . .
S4 S 0.7082(4) 0.1714(3) 0.1298(2) 0.0633(11) Uani 1 1 d U . .
N1 N 1.0241(10) 0.2095(9) 0.2634(6) 0.056(3) Uani 1 1 d U . .
H1 H 0.9940 0.2343 0.2963 0.067 Uiso 1 1 calc R . .
N2 N 0.7253(10) 0.0981(8) 0.2846(5) 0.050(3) Uani 1 1 d U . .
N3 N 0.3917(10) 0.0360(8) 0.3611(5) 0.048(2) Uani 1 1 d U . .
H3 H 0.3802 0.0702 0.3890 0.058 Uiso 1 1 calc R . .
N4 N 0.8652(13) -0.2436(9) 0.2335(6) 0.063(3) Uani 1 1 d U . .
H4 H 0.8781 -0.2677 0.1992 0.075 Uiso 1 1 calc R . .
N5 N 0.7782(11) -0.0141(9) 0.1443(6) 0.058(3) Uani 1 1 d U . .
N6 N 0.7026(13) 0.1763(10) -0.0002(7) 0.076(3) Uani 1 1 d U . .
H6 H 0.7180 0.1440 -0.0294 0.091 Uiso 1 1 calc R . .
C1 C 1.2235(10) 0.2023(9) 0.1822(7) 0.094(4) Uani 1 1 d GU . .
H1A H 1.1841 0.1619 0.1647 0.112 Uiso 1 1 calc R . .
C2 C 1.3521(10) 0.2287(10) 0.1569(7) 0.103(4) Uani 1 1 d GU . .
H2 H 1.4005 0.2062 0.1220 0.124 Uiso 1 1 calc R . .
C3 C 1.4097(7) 0.2879(10) 0.1826(7) 0.097(4) Uani 1 1 d GU . .
H3A H 1.4975 0.3060 0.1652 0.117 Uiso 1 1 calc R . .
C4 C 1.3387(10) 0.3208(9) 0.2337(7) 0.085(4) Uani 1 1 d GU . .
H4A H 1.3781 0.3613 0.2512 0.102 Uiso 1 1 calc R . .
C5 C 1.2102(9) 0.2944(8) 0.2590(6) 0.076(4) Uani 1 1 d GU . .
H5 H 1.1617 0.3169 0.2940 0.091 Uiso 1 1 calc R . .
C6 C 1.1526(7) 0.2352(9) 0.2333(6) 0.068(3) Uani 1 1 d GU . .
C7 C 0.9369(13) 0.1570(10) 0.2543(7) 0.051(3) Uani 1 1 d U . .
C8 C 0.8111(13) 0.1468(10) 0.2976(7) 0.051(3) Uani 1 1 d U . .
C9 C 0.7508(11) 0.1820(9) 0.3504(6) 0.041(2) Uani 1 1 d U . .
C10 C 0.6219(12) 0.1515(9) 0.3706(6) 0.045(3) Uani 1 1 d U . .
C11 C 0.6089(12) 0.0964(10) 0.3259(7) 0.048(3) Uani 1 1 d U . .
C12 C 0.5083(12) 0.0414(10) 0.3196(7) 0.051(3) Uani 1 1 d U . .
C13 C 0.2868(7) -0.0207(7) 0.3629(5) 0.059(3) Uani 1 1 d GU . .
C14 C 0.2949(7) -0.1119(7) 0.3600(5) 0.062(3) Uani 1 1 d GU . .
H14 H 0.3745 -0.1378 0.3544 0.074 Uiso 1 1 calc R . .
C15 C 0.1866(9) -0.1650(6) 0.3654(5) 0.069(3) Uani 1 1 d GU . .
H15 H 0.1922 -0.2273 0.3635 0.082 Uiso 1 1 calc R . .
C16 C 0.0702(7) -0.1271(7) 0.3736(6) 0.073(4) Uani 1 1 d GU . .
H16 H -0.0039 -0.1634 0.3773 0.088 Uiso 1 1 calc R . .
C17 C 0.0620(7) -0.0359(8) 0.3764(6) 0.079(4) Uani 1 1 d GU . .
H17 H -0.0176 -0.0100 0.3820 0.094 Uiso 1 1 calc R . .
C18 C 0.1703(9) 0.0173(6) 0.3711(6) 0.073(4) Uani 1 1 d GU . .
H18 H 0.1648 0.0796 0.3730 0.088 Uiso 1 1 calc R . .
C19 C 0.8150(8) 0.2463(6) 0.3774(5) 0.049(3) Uani 1 1 d GU . .
C20 C 0.8844(9) 0.2097(5) 0.4284(5) 0.056(3) Uani 1 1 d GU . .
H20 H 0.8841 0.1429 0.4508 0.068 Uiso 1 1 calc R . .
C21 C 0.9540(8) 0.2710(7) 0.4469(4) 0.063(3) Uani 1 1 d GU . .
H21 H 1.0014 0.2460 0.4818 0.076 Uiso 1 1 calc R . .
C22 C 0.9544(9) 0.3687(6) 0.4142(5) 0.060(3) Uani 1 1 d GU . .
H22 H 1.0020 0.4106 0.4268 0.072 Uiso 1 1 calc R . .
C23 C 0.8851(9) 0.4053(5) 0.3631(5) 0.065(3) Uani 1 1 d GU . .
H23 H 0.8853 0.4721 0.3408 0.078 Uiso 1 1 calc R . .
C24 C 0.8154(8) 0.3440(6) 0.3447(4) 0.052(3) Uani 1 1 d GU . .
H24 H 0.7681 0.3690 0.3098 0.063 Uiso 1 1 calc R . .
C25 C 0.5219(9) 0.1703(8) 0.4231(4) 0.057(3) Uani 1 1 d GU . .
C26 C 0.5178(9) 0.1296(9) 0.4953(5) 0.092(4) Uani 1 1 d GU . .
H26 H 0.5834 0.0923 0.5106 0.110 Uiso 1 1 calc R . .
C27 C 0.4176(11) 0.1434(9) 0.5452(4) 0.096(4) Uani 1 1 d GU . .
H27 H 0.4148 0.1156 0.5945 0.115 Uiso 1 1 calc R . .
C28 C 0.3216(10) 0.1980(9) 0.5228(4) 0.081(4) Uani 1 1 d GU . .
H28 H 0.2531 0.2075 0.5569 0.097 Uiso 1 1 calc R . .
C29 C 0.3257(9) 0.2387(9) 0.4506(5) 0.086(4) Uani 1 1 d GU . .
H29 H 0.2600 0.2760 0.4353 0.103 Uiso 1 1 calc R . .
C30 C 0.4258(10) 0.2248(8) 0.4007(4) 0.078(4) Uani 1 1 d GU . .
H30 H 0.4286 0.2526 0.3514 0.093 Uiso 1 1 calc R . .
C31 C 0.7779(10) -0.3295(8) 0.3596(6) 0.079(4) Uani 1 1 d GU . .
H31 H 0.6972 -0.3128 0.3512 0.095 Uiso 1 1 calc R . .
C32 C 0.7896(11) -0.3806(8) 0.4281(5) 0.088(4) Uani 1 1 d GU . .
H32 H 0.7170 -0.3989 0.4665 0.105 Uiso 1 1 calc R . .
C33 C 0.9076(13) -0.4050(8) 0.4403(5) 0.092(4) Uani 1 1 d GU . .
H33 H 0.9157 -0.4400 0.4872 0.110 Uiso 1 1 calc R . .
C34 C 1.0139(10) -0.3783(8) 0.3841(7) 0.088(4) Uani 1 1 d GU . .
H34 H 1.0945 -0.3949 0.3925 0.106 Uiso 1 1 calc R . .
C35 C 1.0021(10) -0.3271(8) 0.3156(6) 0.086(4) Uani 1 1 d GU . .
H35 H 1.0747 -0.3089 0.2772 0.103 Uiso 1 1 calc R . .
C36 C 0.8841(12) -0.3028(7) 0.3033(5) 0.074(3) Uani 1 1 d GU . .
C37 C 0.8308(13) -0.1587(10) 0.2197(7) 0.052(3) Uani 1 1 d U . .
C38 C 0.8063(14) -0.1047(11) 0.1499(7) 0.056(3) Uani 1 1 d U . .
C39 C 0.8111(14) -0.1199(11) 0.0853(7) 0.060(3) Uani 1 1 d U . .
C40 C 0.7792(13) -0.0338(12) 0.0402(7) 0.058(3) Uani 1 1 d U . .
C41 C 0.7604(13) 0.0321(11) 0.0760(7) 0.057(3) Uani 1 1 d U . .
C42 C 0.7250(15) 0.1276(12) 0.0643(8) 0.064(3) Uani 1 1 d U . .
C43 C 0.6626(15) 0.2619(9) -0.0302(7) 0.102(4) Uani 1 1 d GU . .
C44 C 0.6662(16) 0.3360(11) -0.0043(7) 0.117(5) Uani 1 1 d GU . .
H44 H 0.7010 0.3281 0.0356 0.140 Uiso 1 1 calc R . .
C45 C 0.6188(19) 0.4217(10) -0.0368(9) 0.137(6) Uani 1 1 d GU . .
H45 H 0.6212 0.4724 -0.0191 0.164 Uiso 1 1 calc R . .
C46 C 0.5679(18) 0.4333(10) -0.0952(9) 0.141(6) Uani 1 1 d GU . .
H46 H 0.5355 0.4919 -0.1174 0.170 Uiso 1 1 calc R . .
C47 C 0.5643(18) 0.3592(12) -0.1211(7) 0.139(6) Uani 1 1 d GU . .
H47 H 0.5295 0.3672 -0.1611 0.166 Uiso 1 1 calc R . .
C48 C 0.6117(17) 0.2735(10) -0.0886(8) 0.119(5) Uani 1 1 d GU . .
H48 H 0.6093 0.2229 -0.1064 0.143 Uiso 1 1 calc R . .
C49 C 0.8365(13) -0.2073(8) 0.0690(6) 0.083(4) Uani 1 1 d GU . .
C50 C 0.7643(13) -0.2917(10) 0.1111(6) 0.101(4) Uani 1 1 d GU . .
H50 H 0.7029 -0.2943 0.1526 0.122 Uiso 1 1 calc R . .
C51 C 0.7820(15) -0.3725(8) 0.0925(7) 0.118(5) Uani 1 1 d GU . .
H51 H 0.7327 -0.4302 0.1213 0.141 Uiso 1 1 calc R . .
C52 C 0.8719(15) -0.3688(8) 0.0317(8) 0.120(5) Uani 1 1 d GU . .
H52 H 0.8840 -0.4240 0.0190 0.144 Uiso 1 1 calc R . .
C53 C 0.9441(13) -0.2844(10) -0.0104(7) 0.110(5) Uani 1 1 d GU . .
H53 H 1.0056 -0.2819 -0.0519 0.132 Uiso 1 1 calc R . .
C54 C 0.9264(13) -0.2036(8) 0.0082(7) 0.099(4) Uani 1 1 d GU . .
H54 H 0.9757 -0.1459 -0.0206 0.118 Uiso 1 1 calc R . .
C55 C 0.7637(9) -0.0133(9) -0.0331(4) 0.067(3) Uani 1 1 d GU . .
C56 C 0.6522(9) -0.0485(9) -0.0410(4) 0.084(4) Uani 1 1 d GU . .
H56 H 0.5928 -0.0892 -0.0004 0.101 Uiso 1 1 calc R . .
C57 C 0.6275(9) -0.0243(10) -0.1081(5) 0.091(4) Uani 1 1 d GU . .
H57 H 0.5513 -0.0484 -0.1135 0.109 Uiso 1 1 calc R . .
C58 C 0.7143(10) 0.0351(10) -0.1675(4) 0.088(4) Uani 1 1 d GU . .
H58 H 0.6974 0.0517 -0.2134 0.106 Uiso 1 1 calc R . .
C59 C 0.8258(9) 0.0704(9) -0.1596(4) 0.081(4) Uani 1 1 d GU . .
H59 H 0.8851 0.1111 -0.2002 0.098 Uiso 1 1 calc R . .
C60 C 0.8504(8) 0.0462(9) -0.0925(5) 0.073(3) Uani 1 1 d GU . .
H60 H 0.9266 0.0703 -0.0871 0.088 Uiso 1 1 calc R . .
Co2 Co 0.4715(2) -0.4643(2) 0.32672(13) 0.0907(10) Uani 1 1 d D . .
Cl1 Cl 0.5808(6) -0.5299(5) 0.2506(3) 0.1331(13) Uani 1 1 d D . .
Cl2 Cl 0.2683(6) -0.5188(6) 0.3630(4) 0.1331(13) Uani 1 1 d D . .
Cl3 Cl 0.4980(6) -0.3035(5) 0.2917(4) 0.1331(13) Uani 1 1 d D . .
Cl4 Cl 0.5486(6) -0.5349(6) 0.4209(3) 0.1331(13) Uani 1 1 d D . .

loop_
_atom_site_aniso_label
_atom_site_aniso_U_11
_atom_site_aniso_U_22
_atom_site_aniso_U_33
_atom_site_aniso_U_23
_atom_site_aniso_U_13
_atom_site_aniso_U_12
Co1 0.0444(11) 0.0604(12) 0.0319(9) -0.0154(8) -0.0004(7) -0.0058(9)
S1 0.045(2) 0.072(2) 0.0430(19) -0.0242(17) 0.0066(15) -0.0079(17)
S2 0.047(2) 0.072(2) 0.0402(18) -0.0223(17) -0.0072(15) -0.0032(18)
S3 0.051(2) 0.063(2) 0.0409(18) -0.0197(16) -0.0039(15) -0.0047(17)
S4 0.060(2) 0.072(3) 0.050(2) -0.0145(18) -0.0068(18) 0.001(2)
N1 0.041(5) 0.072(6) 0.058(5) -0.028(5) -0.008(4) 0.000(5)
N2 0.037(5) 0.064(5) 0.035(5) -0.006(4) 0.005(4) -0.007(4)
N3 0.043(5) 0.057(5) 0.035(5) -0.004(4) -0.008(4) -0.009(4)
N4 0.080(6) 0.057(6) 0.052(5) -0.028(5) -0.004(5) 0.003(5)
N5 0.050(5) 0.074(6) 0.036(5) -0.009(5) 0.003(4) -0.009(5)
N6 0.080(7) 0.086(7) 0.051(6) -0.011(5) -0.017(5) 0.002(6)
C1 0.057(7) 0.111(8) 0.101(8) -0.042(7) 0.013(6) -0.023(7)
C2 0.061(7) 0.120(9) 0.112(8) -0.044(7) 0.016(7) -0.025(7)
C3 0.060(7) 0.105(9) 0.106(8) -0.031(7) 0.012(7) -0.019(7)
C4 0.056(7) 0.095(8) 0.085(8) -0.019(7) 0.003(6) -0.020(6)
C5 0.054(6) 0.083(8) 0.076(7) -0.022(6) 0.004(6) -0.012(6)
C6 0.045(5) 0.085(7) 0.072(6) -0.032(5) 0.002(5) -0.004(5)
C7 0.040(5) 0.058(6) 0.054(6) -0.018(5) -0.009(5) 0.001(5)
C8 0.043(5) 0.059(5) 0.045(5) -0.015(4) -0.004(4) -0.008(5)
C9 0.036(5) 0.050(5) 0.038(5) -0.019(4) -0.002(4) 0.001(4)
C10 0.042(5) 0.055(5) 0.032(4) -0.008(4) -0.007(4) 0.005(4)
C11 0.038(5) 0.058(5) 0.036(5) -0.007(4) -0.003(4) 0.004(4)
C12 0.039(5) 0.062(6) 0.041(5) -0.005(5) -0.008(5) -0.004(5)
C13 0.052(5) 0.071(6) 0.038(5) 0.000(5) -0.008(5) -0.005(5)
C14 0.058(6) 0.079(7) 0.038(5) -0.007(5) -0.009(5) -0.010(6)
C15 0.066(6) 0.083(7) 0.046(6) -0.009(6) -0.013(6) -0.017(6)
C16 0.060(6) 0.080(7) 0.060(6) 0.002(6) -0.016(6) -0.009(6)
C17 0.055(6) 0.084(7) 0.071(7) 0.007(7) -0.015(6) 0.003(6)
C18 0.055(6) 0.076(7) 0.060(6) 0.007(6) -0.008(6) 0.001(6)
C19 0.040(5) 0.057(5) 0.045(5) -0.014(4) -0.006(4) 0.003(5)
C20 0.048(6) 0.071(6) 0.049(6) -0.021(5) -0.009(5) 0.003(5)
C21 0.057(6) 0.084(7) 0.050(6) -0.028(6) -0.011(5) 0.001(6)
C22 0.058(6) 0.079(7) 0.056(6) -0.039(5) -0.013(5) -0.002(6)
C23 0.059(6) 0.071(7) 0.063(6) -0.027(6) -0.006(5) 0.000(6)
C24 0.047(6) 0.061(6) 0.050(6) -0.023(5) -0.007(5) -0.002(5)
C25 0.059(6) 0.066(6) 0.039(5) -0.013(5) -0.003(5) 0.017(5)
C26 0.085(7) 0.098(8) 0.054(6) 0.006(6) 0.008(6) 0.035(7)
C27 0.088(8) 0.100(8) 0.057(7) 0.002(6) 0.019(6) 0.041(7)
C28 0.079(7) 0.086(8) 0.052(6) -0.010(6) 0.013(6) 0.033(6)
C29 0.078(7) 0.092(8) 0.057(6) -0.002(6) 0.006(6) 0.035(6)
C30 0.078(7) 0.084(7) 0.048(6) -0.005(6) 0.004(6) 0.028(6)
C31 0.113(8) 0.060(7) 0.062(7) -0.010(6) -0.032(6) 0.003(7)
C32 0.127(9) 0.061(7) 0.075(7) -0.015(6) -0.037(7) 0.003(7)
C33 0.132(9) 0.060(7) 0.089(8) -0.021(6) -0.044(7) -0.006(7)
C34 0.122(9) 0.052(7) 0.093(8) -0.016(6) -0.046(7) -0.006(7)
C35 0.112(8) 0.060(7) 0.086(7) -0.016(6) -0.039(7) -0.006(7)
C36 0.099(7) 0.058(6) 0.069(6) -0.022(5) -0.030(6) 0.001(6)
C37 0.054(6) 0.057(6) 0.043(5) -0.022(5) 0.001(5) -0.003(5)
C38 0.051(5) 0.065(6) 0.045(5) -0.018(5) 0.002(5) -0.009(5)
C39 0.059(6) 0.075(6) 0.041(5) -0.021(5) 0.002(5) -0.019(5)
C40 0.048(5) 0.086(6) 0.036(5) -0.021(5) -0.003(4) -0.022(5)
C41 0.046(5) 0.075(6) 0.041(5) -0.014(5) -0.003(4) -0.009(5)
C42 0.056(5) 0.077(6) 0.050(5) -0.011(5) -0.010(5) -0.001(5)
C43 0.119(8) 0.104(8) 0.067(7) -0.002(6) -0.031(6) 0.011(7)
C44 0.146(10) 0.111(9) 0.075(8) -0.004(7) -0.033(8) 0.021(9)
C45 0.167(11) 0.122(10) 0.095(9) -0.004(8) -0.031(9) 0.020(9)
C46 0.168(11) 0.125(10) 0.098(9) 0.006(9) -0.037(9) 0.022(10)
C47 0.161(11) 0.127(10) 0.093(9) 0.007(8) -0.034(9) 0.016(10)
C48 0.139(10) 0.117(9) 0.077(8) 0.002(8) -0.033(8) 0.012(9)
C49 0.087(7) 0.090(7) 0.060(6) -0.027(6) 0.006(6) -0.020(6)
C50 0.108(8) 0.104(8) 0.074(8) -0.031(7) 0.018(7) -0.028(8)
C51 0.124(9) 0.109(9) 0.092(8) -0.032(8) 0.026(8) -0.022(8)
C52 0.126(10) 0.112(9) 0.097(9) -0.038(8) 0.025(8) -0.018(8)
C53 0.113(9) 0.106(9) 0.094(8) -0.040(7) 0.020(8) -0.014(8)
C54 0.096(8) 0.099(8) 0.083(8) -0.031(7) 0.013(7) -0.013(7)
C55 0.053(5) 0.106(7) 0.035(5) -0.024(5) 0.003(5) -0.026(5)
C56 0.066(7) 0.127(8) 0.048(6) -0.021(6) -0.005(6) -0.036(7)
C57 0.071(7) 0.139(9) 0.051(6) -0.023(7) -0.005(6) -0.039(7)
C58 0.068(7) 0.135(9) 0.048(6) -0.025(7) 0.002(6) -0.026(7)
C59 0.058(7) 0.129(9) 0.041(6) -0.021(6) 0.008(6) -0.026(7)
C60 0.048(6) 0.121(8) 0.040(5) -0.024(6) 0.004(5) -0.028(6)
Co2 0.0702(16) 0.133(2) 0.0568(14) -0.0202(15) -0.0114(12) 0.0126(16)
Cl1 0.107(2) 0.166(3) 0.104(2) -0.027(2) -0.0096(18) 0.004(2)
Cl2 0.107(2) 0.166(3) 0.104(2) -0.027(2) -0.0096(18) 0.004(2)
Cl3 0.107(2) 0.166(3) 0.104(2) -0.027(2) -0.0096(18) 0.004(2)
Cl4 0.107(2) 0.166(3) 0.104(2) -0.027(2) -0.0096(18) 0.004(2)

loop_
_atom_type_symbol
_atom_type_description
_atom_type_scat_dispersion_real
_atom_type_scat_dispersion_imag
_atom_type_scat_source
C C 0.0033 0.0016 'International Tables Vol C Tables 4.2.6.8 and 6.1.1.4'
H H 0.0000 0.0000 'International Tables Vol C Tables 4.2.6.8 and 6.1.1.4'
N N 0.0061 0.0033 'International Tables Vol C Tables 4.2.6.8 and 6.1.1.4'
S S 0.1246 0.1234 'International Tables Vol C Tables 4.2.6.8 and 6.1.1.4'
Cl Cl 0.1484 0.1585 'International Tables Vol C Tables 4.2.6.8 and 6.1.1.4'
Co Co 0.3494 0.9721 'International Tables Vol C Tables 4.2.6.8 and 6.1.1.4'

loop_
_geom_angle_atom_site_label_1
_geom_angle_atom_site_label_2
_geom_angle_atom_site_label_3
_geom_angle
_geom_angle_site_symmetry_1
_geom_angle_site_symmetry_3
_geom_angle_publ_flag
N5 Co1 N2 178.6(5) . . ?
N5 Co1 S4 85.7(4) . . ?
N2 Co1 S4 93.5(4) . . ?
N5 Co1 S3 83.0(4) . . ?
N2 Co1 S3 97.7(3) . . ?
S4 Co1 S3 168.79(16) . . ?
N5 Co1 S2 93.7(4) . . ?
N2 Co1 S2 85.1(3) . . ?
S4 Co1 S2 90.94(15) . . ?
S3 Co1 S2 89.93(14) . . ?
N5 Co1 S1 98.1(4) . . ?
N2 Co1 S1 83.1(3) . . ?
S4 Co1 S1 91.18(16) . . ?
S3 Co1 S1 90.27(15) . . ?
S2 Co1 S1 168.05(15) . . ?
C7 S1 Co1 99.2(5) . . ?
C12 S2 Co1 99.1(5) . . ?
C37 S3 Co1 100.3(5) . . ?
C42 S4 Co1 98.0(6) . . ?
C7 N1 C6 135.4(12) . . ?
C8 N2 C11 112.2(12) . . ?
C8 N2 Co1 125.4(9) . . ?
C11 N2 Co1 122.3(10) . . ?
C12 N3 C13 124.5(12) . . ?
C37 N4 C36 123.5(12) . . ?
C38 N5 C41 107.9(12) . . ?
C38 N5 Co1 128.6(10) . . ?
C41 N5 Co1 123.3(11) . . ?
C43 N6 C42 135.2(16) . . ?
C2 C1 C6 120.0 . . ?
C3 C2 C1 120.0 . . ?
C4 C3 C2 120.0 . . ?
C3 C4 C5 120.0 . . ?
C6 C5 C4 120.0 . . ?
C5 C6 C1 120.0 . . ?
C5 C6 N1 116.3(9) . . ?
C1 C6 N1 123.6(9) . . ?
N1 C7 C8 118.5(13) . . ?
N1 C7 S1 125.9(11) . . ?
C8 C7 S1 115.5(11) . . ?
N2 C8 C9 107.8(12) . . ?
N2 C8 C7 116.8(13) . . ?
C9 C8 C7 135.3(14) . . ?
C8 C9 C10 109.0(12) . . ?
C8 C9 C19 124.4(11) . . ?
C10 C9 C19 126.6(10) . . ?
C9 C10 C25 129.1(12) . . ?
C9 C10 C11 104.1(10) . . ?
C25 C10 C11 126.8(12) . . ?
N2 C11 C12 117.7(13) . . ?
N2 C11 C10 106.9(12) . . ?
C12 C11 C10 135.3(12) . . ?
N3 C12 C11 119.4(13) . . ?
N3 C12 S2 125.0(11) . . ?
C11 C12 S2 115.6(10) . . ?
C14 C13 C18 120.0 . . ?
C14 C13 N3 123.3(8) . . ?
C18 C13 N3 116.6(8) . . ?
C13 C14 C15 120.0 . . ?
C14 C15 C16 120.0 . . ?
C17 C16 C15 120.0 . . ?
C16 C17 C18 120.0 . . ?
C17 C18 C13 120.0 . . ?
C20 C19 C24 120.0 . . ?
C20 C19 C9 121.1(7) . . ?
C24 C19 C9 118.6(7) . . ?
C21 C20 C19 120.0 . . ?
C20 C21 C22 120.0 . . ?
C21 C22 C23 120.0 . . ?
C24 C23 C22 120.0 . . ?
C23 C24 C19 120.0 . . ?
C26 C25 C30 120.0 . . ?
C26 C25 C10 120.6(7) . . ?
C30 C25 C10 119.3(7) . . ?
C25 C26 C27 120.0 . . ?
C28 C27 C26 120.0 . . ?
C29 C28 C27 120.0 . . ?
C28 C29 C30 120.0 . . ?
C29 C30 C25 120.0 . . ?
C32 C31 C36 120.0 . . ?
C31 C32 C33 120.0 . . ?
C32 C33 C34 120.0 . . ?
C35 C34 C33 120.0 . . ?
C36 C35 C34 120.0 . . ?
C35 C36 C31 120.0 . . ?
C35 C36 N4 123.1(9) . . ?
C31 C36 N4 116.7(9) . . ?
N4 C37 C38 121.1(13) . . ?
N4 C37 S3 123.3(11) . . ?
C38 C37 S3 115.6(11) . . ?
N5 C38 C39 110.9(13) . . ?
N5 C38 C37 112.2(12) . . ?
C39 C38 C37 136.8(15) . . ?
C40 C39 C38 104.6(14) . . ?
C40 C39 C49 126.9(13) . . ?
C38 C39 C49 128.5(14) . . ?
C39 C40 C41 109.5(12) . . ?
C39 C40 C55 126.8(14) . . ?
C41 C40 C55 123.6(14) . . ?
N5 C41 C40 107.0(13) . . ?
N5 C41 C42 113.3(13) . . ?
C40 C41 C42 139.7(14) . . ?
N6 C42 C41 116.8(15) . . ?
N6 C42 S4 123.5(13) . . ?
C41 C42 S4 119.7(11) . . ?
N6 C43 C44 123.3(12) . . ?
N6 C43 C48 116.6(12) . . ?
C44 C43 C48 120.0 . . ?
C45 C44 C43 120.0 . . ?
C44 C45 C46 120.0 . . ?
C47 C46 C45 120.0 . . ?
C46 C47 C48 120.0 . . ?
C47 C48 C43 120.0 . . ?
C50 C49 C54 120.0 . . ?
C50 C49 C39 120.1(9) . . ?
C54 C49 C39 119.7(9) . . ?
C49 C50 C51 120.0 . . ?
C52 C51 C50 120.0 . . ?
C51 C52 C53 120.0 . . ?
C54 C53 C52 120.0 . . ?
C53 C54 C49 120.0 . . ?
C56 C55 C60 120.0 . . ?
C56 C55 C40 117.5(8) . . ?
C60 C55 C40 122.2(8) . . ?
C55 C56 C57 120.0 . . ?
C56 C57 C58 120.0 . . ?
C59 C58 C57 120.0 . . ?
C60 C59 C58 120.0 . . ?
C59 C60 C55 120.0 . . ?
Cl4 Co2 Cl2 103.7(3) . . ?
Cl4 Co2 Cl1 99.9(3) . . ?
Cl2 Co2 Cl1 111.6(3) . . ?
Cl4 Co2 Cl3 111.8(3) . . ?
Cl2 Co2 Cl3 112.6(3) . . ?
Cl1 Co2 Cl3 115.9(3) . . ?

loop_
_geom_bond_atom_site_label_1
_geom_bond_atom_site_label_2
_geom_bond_distance
_geom_bond_site_symmetry_2
_geom_bond_publ_flag
Co1 N5 1.852(12) . ?
Co1 N2 1.892(12) . ?
Co1 S4 2.266(4) . ?
Co1 S3 2.267(4) . ?
Co1 S2 2.267(4) . ?
Co1 S1 2.291(4) . ?
S1 C7 1.710(15) . ?
S2 C12 1.720(15) . ?
S3 C37 1.720(14) . ?
S4 C42 1.664(17) . ?
N1 C7 1.319(18) . ?
N1 C6 1.397(13) . ?
N2 C8 1.315(18) . ?
N2 C11 1.356(16) . ?
N3 C12 1.351(16) . ?
N3 C13 1.414(13) . ?
N4 C37 1.282(18) . ?
N4 C36 1.468(15) . ?
N5 C38 1.365(19) . ?
N5 C41 1.396(18) . ?
N6 C43 1.342(17) . ?
N6 C42 1.354(19) . ?
C1 C2 1.3900 . ?
C1 C6 1.3900 . ?
C2 C3 1.3900 . ?
C3 C4 1.3900 . ?
C4 C5 1.3900 . ?
C5 C6 1.3900 . ?
C7 C8 1.437(19) . ?
C8 C9 1.399(18) . ?
C9 C10 1.404(18) . ?
C9 C19 1.505(14) . ?
C10 C25 1.455(14) . ?
C10 C11 1.456(19) . ?
C11 C12 1.43(2) . ?
C13 C14 1.3900 . ?
C13 C18 1.3900 . ?
C14 C15 1.3900 . ?
C15 C16 1.3900 . ?
C16 C17 1.3900 . ?
C17 C18 1.3900 . ?
C19 C20 1.3900 . ?
C19 C24 1.3900 . ?
C20 C21 1.3900 . ?
C21 C22 1.3900 . ?
C22 C23 1.3900 . ?
C23 C24 1.3900 . ?
C25 C26 1.3900 . ?
C25 C30 1.3900 . ?
C26 C27 1.3900 . ?
C27 C28 1.3900 . ?
C28 C29 1.3900 . ?
C29 C30 1.3900 . ?
C31 C32 1.3900 . ?
C31 C36 1.3900 . ?
C32 C33 1.3900 . ?
C33 C34 1.3900 . ?
C34 C35 1.3900 . ?
C35 C36 1.3900 . ?
C37 C38 1.47(2) . ?
C38 C39 1.41(2) . ?
C39 C40 1.41(2) . ?
C39 C49 1.471(19) . ?
C40 C41 1.41(2) . ?
C40 C55 1.481(15) . ?
C41 C42 1.44(2) . ?
C43 C44 1.3900 . ?
C43 C48 1.3900 . ?
C44 C45 1.3900 . ?
C45 C46 1.3900 . ?
C46 C47 1.3900 . ?
C47 C48 1.3900 . ?
C49 C50 1.3900 . ?
C49 C54 1.3900 . ?
C50 C51 1.3900 . ?
C51 C52 1.3900 . ?
C52 C53 1.3900 . ?
C53 C54 1.3900 . ?
C55 C56 1.3900 . ?
C55 C60 1.3900 . ?
C56 C57 1.3900 . ?
C57 C58 1.3900 . ?
C58 C59 1.3900 . ?
C59 C60 1.3900 . ?
Co2 Cl4 2.214(6) . ?
Co2 Cl2 2.235(6) . ?
Co2 Cl1 2.247(6) . ?
Co2 Cl3 2.270(7) . ?
